data_2001645
loop_
_publ_author_name
'Singh, P.'
'Pedersen, L. G.'

_publ_section_title
;
 Orthorhombic form of thiopurinol:
 1,5-dihydro-4<i>H</i>-pyrazolo[3,4-<i>d</i>]pyrimidine-4-thione
;
_journal_issue 6
_journal_name_full 'Acta Crystallographica Section C'
_journal_page_first 1211
_journal_page_last 1215
_journal_paper_doi 10.1107/S0108270192013453
_journal_volume 49
_journal_year 1993
_chemical_formula_moiety 'C5 H4 N4 S1'
_chemical_formula_sum 'C5 H4 N4 S'
_chemical_formula_weight 152.19
_symmetry_cell_setting orthorhombic
_symmetry_space_group_name_Hall '-I 2 2c'
_symmetry_space_group_name_H-M 'I b a m'
_atom_type_scat_source 'IntTabIV Table 2.2B'
_cell_angle_alpha 90.
_cell_angle_beta 90.
_cell_angle_gamma 90.
_cell_formula_units_Z 8
_cell_length_a 14.597(5)
_cell_length_b 13.153(5)
_cell_length_c 6.584(3)
_cell_measurement_reflns_used 25
_cell_measurement_temperature 298
_cell_measurement_theta_max 12.5
_cell_measurement_theta_min 7.5
_cell_volume 1264.1(9)
_diffrn_measurement_device 'Siemens R3m/\m'
_diffrn_measurement_method \q/2\q
_diffrn_radiation_type MoK\a
_diffrn_radiation_wavelength 0.71073
_diffrn_reflns_limit_h_max 17
_diffrn_reflns_limit_h_min 0
_diffrn_reflns_limit_k_max 15
_diffrn_reflns_limit_k_min 0
_diffrn_reflns_limit_l_max 7
_diffrn_reflns_limit_l_min 0
_diffrn_reflns_number 616
_diffrn_reflns_theta_max 25
_diffrn_standards_decay_% 1.5
_diffrn_standards_interval_count 48
_diffrn_standards_number 2
_exptl_absorpt_coefficient_mu 0.42
_exptl_absorpt_correction_type none
_exptl_crystal_colour 'Pale yellow'
_exptl_crystal_density_diffrn 1.60
_exptl_crystal_description 'Thin needle'
_exptl_crystal_size_max 0.20
_exptl_crystal_size_mid 0.07
_exptl_crystal_size_min 0.04
_refine_diff_density_max 0.27
_refine_diff_density_min -0.28
_refine_ls_extinction_coef 4E-7(3)
_refine_ls_extinction_method Zachariasen
_refine_ls_goodness_of_fit_obs 1.40
_refine_ls_hydrogen_treatment refall
_refine_ls_number_parameters 74
_refine_ls_number_reflns 492
_refine_ls_R_factor_obs 0.043
_refine_ls_shift/esd_max 0.04
_refine_ls_structure_factor_coef F
_refine_ls_weighting_details 'w = 1/[\s^2^(F~o~)+0.001F~o~^2^]'
_refine_ls_weighting_scheme calc
_refine_ls_wR_factor_obs 0.060
_reflns_number_observed 492
_reflns_number_total 616
_reflns_observed_criterion I>=2\s(I)
_cod_data_source_file cr1037.cif
_cod_data_source_block cr1037_structure_1_of_1
_cod_depositor_comments
;
The following automatic conversions were performed:

'_refine_ls_weighting_scheme' value '1/[\s^2^(F~o~)+0.001F~o~^2^]'
was changed to 'calc'. New tag '_refine_ls_weighting_details' was
created. The value of the new tag was set to 'w =
1/[\s^2^(F~o~)+0.001F~o~^2^]'.

Automatic conversion script
Id: cif_fix_values 3143 2015-03-26 13:38:13Z robertas 
;
_cod_original_cell_volume 1264.0(10)
_cod_original_formula_sum 'C5 H4 N4 S1'
_cod_database_code 2001645

loop_
_atom_site_label
_atom_site_fract_x
_atom_site_fract_y
_atom_site_fract_z
_atom_site_U_iso_or_equiv
N(1) -.1997(2) .7742(2) .0 .0380(10)
C(2) -.1807(3) .8745(3) .0 .0430(10)
N(3) -.0993(2) .9157(2) .0 .0380(10)
C(4) -.0321(2) .8438(3) .0 .0280(10)
C(5) -.0448(2) .7394(3) .0 .0290(10)
C(6) -.1343(2) .6984(3) .0 .0340(10)
S(6) -.16380(10) .57810(10) .0 .0720(10)
C(7) .0451(3) .6987(3) .0 .0360(10)
N(8) .1061(2) .7722(2) .0 .0360(10)
N(9) .0583(2) .8615(3) .0 .0330(10)
H(1) -.261(4) .753(4) .0 .060(13)
H(2) -.227(4) .908(3) .0 .048(13)
H(7) .061(3) .635(4) .0 .039(12)
H(9) .095(4) .923(3) .0 .049(13)

loop_
_geom_angle_atom_site_label_1
_geom_angle_atom_site_label_2
_geom_angle_atom_site_label_3
_geom_angle
_geom_angle_publ_flag
C(2) N(1) C(6) 124.4(3) yes
C(6) N(1) H(1) 117.(3) yes
N(1) C(2) H(2) 112.(3) yes
C(2) N(3) C(4) 111.6(3) yes
N(3) C(4) N(9) 126.1(3) yes
C(4) C(5) C(6) 120.1(3) yes
C(6) C(5) C(7) 135.4(4) yes
N(1) C(6) S(6) 121.0(3) yes
C(5) C(7) N(8) 110.5(4) yes
N(8) C(7) H(7) 122.(3) yes
C(4) N(9) N(8) 110.7(3) yes
N(8) N(9) H(9) 116.(3) yes
C(2) N(1) H(1) 119.(3) yes
N(1) C(2) N(3) 126.3(4) yes
N(3) C(2) H(2) 122.(3) yes
N(3) C(4) C(5) 126.3(3) yes
C(5) C(4) N(9) 107.6(3) yes
C(4) C(5) C(7) 104.5(3) yes
N(1) C(6) C(5) 111.4(3) yes
C(5) C(6) S(6) 127.6(3) yes
C(5) C(7) H(7) 127.(3) yes
C(7) N(8) N(9) 106.7(3) yes
C(4) N(9) H(9) 133.(3) yes

loop_
_geom_bond_atom_site_label_1
_geom_bond_atom_site_label_2
_geom_bond_distance
_geom_bond_publ_flag
N(1) C(2) 1.349(5) yes
N(1) H(1) .94(6) yes
C(2) H(2) .81(5) yes
C(4) C(5) 1.386(5) yes
C(5) C(6) 1.414(5) yes
C(6) S(6) 1.640(4) yes
C(7) H(7) .87(5) yes
N(9) H(9) .97(5) yes
N(1) C(6) 1.379(5) yes
C(2) N(3) 1.306(5) yes
N(3) C(4) 1.362(5) yes
C(4) N(9) 1.340(4) yes
C(5) C(7) 1.418(5) yes
C(7) N(8) 1.314(5) yes
N(8) N(9) 1.366(5) yes
